data_1505808
loop_
_publ_author_name
'Su\'arez-Castillo, Oscar R'
'Beiza-Granados, Lidia'
'Mel\'endez-Rodr\'iguez, Myriam'
'Alvarez-Hern\'andez, Alejandro'
'Morales-R\'ios, Martha S'
'Joseph-Nathan, Pedro'

_publ_section_title
;
 Synthesis of bromoindole alkaloids from Laurencia brongniartii.
;
_journal_issue 11
_journal_name_full 'Journal of natural products'
_journal_page_first 1596
_journal_page_last 1600
_journal_paper_doi 10.1021/np060406a
_journal_volume 69
_journal_year 2006
_chemical_formula_sum 'C10 H10 Br N O2'
_chemical_formula_weight 256.10
_chemical_name_systematic
;
 ?
;
_space_group_IT_number 61
_symmetry_cell_setting orthorhombic
_symmetry_space_group_name_Hall '-P 2ac 2ab'
_symmetry_space_group_name_H-M 'P b c a'
_atom_sites_solution_hydrogens geom
_atom_sites_solution_primary direct
_atom_sites_solution_secondary difmap
_audit_creation_method SHELXL-97
_cell_angle_alpha 90.00
_cell_angle_beta 90.00
_cell_angle_gamma 90.00
_cell_formula_units_Z 8
_cell_length_a 12.3702(12)
_cell_length_b 8.4510(9)
_cell_length_c 19.563(2)
_cell_measurement_temperature 293(2)
_cell_volume 2045.1(4)
_computing_structure_refinement 'SHELXL-97 (Sheldrick, 1997)'
_diffrn_ambient_temperature 293(2)
_diffrn_measured_fraction_theta_full 0.999
_diffrn_measured_fraction_theta_max 0.999
_diffrn_radiation_monochromator graphite
_diffrn_radiation_source 'fine-focus sealed tube'
_diffrn_radiation_type MoK\a
_diffrn_radiation_wavelength 0.71073
_diffrn_reflns_av_R_equivalents 0.0001
_diffrn_reflns_av_sigmaI/netI 0.0422
_diffrn_reflns_limit_h_max 15
_diffrn_reflns_limit_h_min 0
_diffrn_reflns_limit_k_max 10
_diffrn_reflns_limit_k_min 0
_diffrn_reflns_limit_l_max 24
_diffrn_reflns_limit_l_min 0
_diffrn_reflns_number 13647
_diffrn_reflns_theta_full 25.98
_diffrn_reflns_theta_max 25.98
_diffrn_reflns_theta_min 2.08
_exptl_absorpt_coefficient_mu 3.992
_exptl_crystal_density_diffrn 1.664
_exptl_crystal_density_method 'not measured'
_exptl_crystal_F_000 1024
_refine_diff_density_max 0.233
_refine_diff_density_min -0.178
_refine_diff_density_rms 0.040
_refine_ls_extinction_coef 0.0018(2)
_refine_ls_extinction_expression Fc^*^=kFc[1+0.001xFc^2^\l^3^/sin(2\q)]^-1/4^
_refine_ls_extinction_method SHELXL
_refine_ls_goodness_of_fit_ref 0.843
_refine_ls_hydrogen_treatment mixed
_refine_ls_matrix_type full
_refine_ls_number_parameters 128
_refine_ls_number_reflns 2016
_refine_ls_number_restraints 0
_refine_ls_restrained_S_all 0.843
_refine_ls_R_factor_all 0.0752
_refine_ls_R_factor_gt 0.0291
_refine_ls_shift/su_max 0.000
_refine_ls_shift/su_mean 0.000
_refine_ls_structure_factor_coef Fsqd
_refine_ls_weighting_details 'calc w=1/[\s^2^(Fo^2^)+(0.0280P)^2^+0.0000P] where P=(Fo^2^+2Fc^2^)/3'
_refine_ls_weighting_scheme calc
_refine_ls_wR_factor_gt 0.0568
_refine_ls_wR_factor_ref 0.0647
_reflns_number_gt 1038
_reflns_number_total 2016
_reflns_threshold_expression >2sigma(I)
_cod_data_source_file np060406asi20060816_124233.cif
_cod_data_source_block 5-Bromo-1-carbomethoxyindoline_(3)
_cod_original_sg_symbol_H-M pbca
_cod_database_code 1505808

loop_
_symmetry_equiv_pos_as_xyz
'x, y, z'
'-x+1/2, -y, z+1/2'
'x+1/2, -y+1/2, -z'
'-x, y+1/2, -z+1/2'
'-x, -y, -z'
'x-1/2, y, -z-1/2'
'-x-1/2, y-1/2, z'
'x, -y-1/2, z-1/2'

loop_
_atom_site_label
_atom_site_type_symbol
_atom_site_fract_x
_atom_site_fract_y
_atom_site_fract_z
_atom_site_U_iso_or_equiv
_atom_site_adp_type
_atom_site_occupancy
_atom_site_symmetry_multiplicity
_atom_site_calc_flag
_atom_site_refinement_flags
Br1 Br 0.04466(3) 0.06773(4) 0.246266(15) 0.08878(18) Uani 1 1 d .
N1 N 0.27324(17) 0.4036(3) 0.47693(12) 0.0576(6) Uani 1 1 d .
C3A C 0.2704(2) 0.2554(3) 0.37928(15) 0.0553(7) Uani 1 1 d .
C7A C 0.2070(2) 0.3343(3) 0.42689(14) 0.0526(7) Uani 1 1 d .
O9 O 0.32402(15) 0.5346(2) 0.56957(11) 0.0754(6) Uani 1 1 d .
C8 C 0.2391(2) 0.4885(3) 0.53158(16) 0.0630(8) Uani 1 1 d .
C2 C 0.3889(2) 0.3750(3) 0.46155(14) 0.0666(8) Uani 1 1 d .
H2A H 0.4239 0.3203 0.4991 0.080 Uiso 1 1 calc R
H2B H 0.4264 0.4740 0.4534 0.080 Uiso 1 1 calc R
C4 C 0.2237(2) 0.1764(3) 0.32519(14) 0.0645(8) Uani 1 1 d .
H4 H 0.2662 0.1234 0.2933 0.077 Uiso 1 1 calc R
C5 C 0.1119(3) 0.1779(3) 0.31936(13) 0.0643(8) Uani 1 1 d .
O8 O 0.14556(16) 0.5190(2) 0.54503(10) 0.0827(6) Uani 1 1 d .
C6 C 0.0485(2) 0.2569(3) 0.36623(15) 0.0648(8) Uani 1 1 d .
H6 H -0.0262 0.2573 0.3611 0.078 Uiso 1 1 calc R
C7 C 0.0955(2) 0.3361(3) 0.42119(14) 0.0622(7) Uani 1 1 d .
H7 H 0.0530 0.3888 0.4532 0.075 Uiso 1 1 calc R
C3 C 0.3886(2) 0.2730(3) 0.39758(14) 0.0667(8) Uani 1 1 d .
H3A H 0.4281 0.3242 0.3609 0.080 Uiso 1 1 calc R
H3B H 0.4211 0.1706 0.4066 0.080 Uiso 1 1 calc R
C9 C 0.2981(2) 0.6235(4) 0.62993(17) 0.0930(11) Uani 1 1 d .
H9A H 0.3634 0.6504 0.6537 0.140 Uiso 1 1 calc R
H9B H 0.2527 0.5610 0.6592 0.140 Uiso 1 1 calc R
H9C H 0.2607 0.7186 0.6172 0.140 Uiso 1 1 calc R

loop_
_atom_site_aniso_label
_atom_site_aniso_U_11
_atom_site_aniso_U_22
_atom_site_aniso_U_33
_atom_site_aniso_U_23
_atom_site_aniso_U_13
_atom_site_aniso_U_12
Br1 0.0975(3) 0.0987(3) 0.0702(2) -0.0006(2) -0.0185(2) -0.0116(2)
N1 0.0464(16) 0.0616(16) 0.0647(15) -0.0001(13) -0.0007(12) 0.0028(11)
C3A 0.052(2) 0.0556(18) 0.0582(18) 0.0090(15) 0.0029(14) 0.0015(13)
C7A 0.0475(17) 0.0521(18) 0.0581(18) 0.0094(14) 0.0001(15) -0.0003(14)
O9 0.0632(14) 0.0905(16) 0.0724(14) -0.0164(12) -0.0065(11) -0.0021(10)
C8 0.059(2) 0.063(2) 0.0660(19) 0.0066(16) -0.0017(17) 0.0054(16)
C2 0.0460(17) 0.077(2) 0.076(2) 0.0069(17) 0.0029(15) 0.0024(13)
C4 0.066(2) 0.064(2) 0.0633(19) 0.0052(16) 0.0059(15) 0.0044(16)
C5 0.068(2) 0.068(2) 0.0568(19) 0.0061(16) -0.0051(16) -0.0057(16)
O8 0.0597(14) 0.1076(17) 0.0807(15) -0.0209(12) 0.0000(11) 0.0154(11)
C6 0.0523(17) 0.072(2) 0.070(2) 0.0102(16) -0.0088(17) -0.0024(15)
C7 0.0504(19) 0.066(2) 0.070(2) 0.0019(16) 0.0027(14) 0.0065(14)
C3 0.0560(19) 0.067(2) 0.077(2) 0.0020(16) 0.0046(15) 0.0038(14)
C9 0.094(3) 0.106(3) 0.079(2) -0.019(2) -0.0110(19) 0.0018(18)

loop_
_atom_type_symbol
_atom_type_description
_atom_type_scat_dispersion_real
_atom_type_scat_dispersion_imag
_atom_type_scat_source
C C 0.0033 0.0016 'International Tables Vol C Tables 4.2.6.8 and 6.1.1.4'
H H 0.0000 0.0000 'International Tables Vol C Tables 4.2.6.8 and 6.1.1.4'
Br Br -0.2901 2.4595 'International Tables Vol C Tables 4.2.6.8 and 6.1.1.4'
N N 0.0061 0.0033 'International Tables Vol C Tables 4.2.6.8 and 6.1.1.4'
O O 0.0106 0.0060 'International Tables Vol C Tables 4.2.6.8 and 6.1.1.4'

loop_
_geom_angle_atom_site_label_1
_geom_angle_atom_site_label_2
_geom_angle_atom_site_label_3
_geom_angle
C8 N1 C7A 126.1(2)
C8 N1 C2 123.2(2)
C7A N1 C2 110.7(2)
C4 C3A C7A 120.8(2)
C4 C3A C3 129.4(3)
C7A C3A C3 109.9(3)
C7 C7A C3A 121.0(3)
C7 C7A N1 129.3(3)
C3A C7A N1 109.8(2)
C8 O9 C9 115.5(2)
O8 C8 O9 124.3(3)
O8 C8 N1 125.5(3)
O9 C8 N1 110.2(3)
N1 C2 C3 104.9(2)
C3A C4 C5 118.4(3)
C6 C5 C4 121.1(3)
C6 C5 Br1 119.3(2)
C4 C5 Br1 119.6(2)
C5 C6 C7 120.6(3)
C7A C7 C6 118.2(3)
C3A C3 C2 104.6(2)

loop_
_geom_bond_atom_site_label_1
_geom_bond_atom_site_label_2
_geom_bond_distance
Br1 C5 1.898(3)
N1 C8 1.355(4)
N1 C7A 1.405(3)
N1 C2 1.482(3)
C3A C4 1.378(4)
C3A C7A 1.388(4)
C3A C3 1.513(3)
C7A C7 1.384(3)
O9 C8 1.344(3)
O9 C9 1.436(3)
C8 O8 1.214(3)
C2 C3 1.520(3)
C4 C5 1.388(3)
C5 C6 1.379(4)
C6 C7 1.393(3)

loop_
_cod_related_entry_id
_cod_related_entry_database
_cod_related_entry_code
1 ChemSpider 10166785
